data_4076654
loop_
_publ_author_name
'Flint, Bruce'
'Li, Jian-Jun'
'Sharp, Paul R.'

_publ_section_title
;
 Water-Promoted Reaction of a Platinum(II) Oxo Complex with
 Ethylene&#x2020;
;
_journal_issue 5
_journal_name_full Organometallics
_journal_page_first 997
_journal_paper_doi 10.1021/om010868d
_journal_volume 21
_journal_year 2002
_chemical_formula_sum 'C72 H88 F6 Li2 O14 P4 Pt2 S2'
_chemical_formula_weight 1883.48
_space_group_IT_number 2
_symmetry_cell_setting triclinic
_symmetry_space_group_name_Hall '-P 1'
_symmetry_space_group_name_H-M 'P -1'
_atom_sites_solution_hydrogens geom
_atom_sites_solution_primary direct
_atom_sites_solution_secondary difmap
_audit_creation_method SHELXL-97
_cell_angle_alpha 100.512(3)
_cell_angle_beta 106.577(3)
_cell_angle_gamma 111.330(3)
_cell_formula_units_Z 1
_cell_length_a 10.507(2)
_cell_length_b 13.627(3)
_cell_length_c 15.891(3)
_cell_measurement_temperature 173(2)
_cell_volume 1924.1(7)
_computing_cell_refinement 'SMART (Bruker, 1998)'
_computing_data_collection 'SMART (Bruker, 1998)'
_computing_data_reduction 'SAINT (Bruker, 1998)'
_computing_molecular_graphics
;
  ORTEP (Johnson, 1976), ORTEP 3 for Windows
  L. J. Farrugia, 1997'
;
_computing_publication_material 'CIFTAB (Sheldrick, 1997)'
_computing_structure_refinement
;
  SHELXL-97 (Sheldrick, 1997), L. J. Barbour, X-Seed - Graphical Interface to
  SHELX-97 and POV-Ray, 1999
;
_computing_structure_solution 'SHELXS-97 (Sheldrick, 1990)'
_diffrn_ambient_temperature 173(2)
_diffrn_measured_fraction_theta_full 0.979
_diffrn_measured_fraction_theta_max 0.979
_diffrn_measurement_device_type 'CCD area detector'
_diffrn_measurement_method 'phi and omega scans'
_diffrn_radiation_monochromator graphite
_diffrn_radiation_source 'fine-focus sealed tube'
_diffrn_radiation_type MoK\a
_diffrn_radiation_wavelength 0.71073
_diffrn_reflns_av_R_equivalents 0.0312
_diffrn_reflns_av_sigmaI/netI 0.0398
_diffrn_reflns_limit_h_max 13
_diffrn_reflns_limit_h_min -13
_diffrn_reflns_limit_k_max 17
_diffrn_reflns_limit_k_min -16
_diffrn_reflns_limit_l_max 20
_diffrn_reflns_limit_l_min -20
_diffrn_reflns_number 15457
_diffrn_reflns_theta_full 27.13
_diffrn_reflns_theta_max 27.13
_diffrn_reflns_theta_min 1.41
_exptl_absorpt_coefficient_mu 3.844
_exptl_absorpt_correction_T_max 1.000
_exptl_absorpt_correction_T_min 0.646
_exptl_absorpt_correction_type multi-scan
_exptl_crystal_colour 'pale yellow'
_exptl_crystal_density_diffrn 1.626
_exptl_crystal_density_method 'not measured'
_exptl_crystal_description prism
_exptl_crystal_F_000 940
_exptl_crystal_size_max 0.45
_exptl_crystal_size_mid 0.25
_exptl_crystal_size_min 0.25
_refine_diff_density_max 4.280
_refine_diff_density_min -1.032
_refine_diff_density_rms 0.144
_refine_ls_extinction_method none
_refine_ls_goodness_of_fit_ref 1.033
_refine_ls_hydrogen_treatment mixed
_refine_ls_matrix_type full
_refine_ls_number_parameters 514
_refine_ls_number_reflns 8358
_refine_ls_number_restraints 22
_refine_ls_restrained_S_all 1.052
_refine_ls_R_factor_all 0.0498
_refine_ls_R_factor_gt 0.0417
_refine_ls_shift/su_max 0.018
_refine_ls_shift/su_mean 0.001
_refine_ls_structure_factor_coef Fsqd
_refine_ls_weighting_details 'calc w=1/[\s^2^(Fo^2^)+(0.0768P)^2^+0.0000P] where P=(Fo^2^+2Fc^2^)/3'
_refine_ls_weighting_scheme calc
_refine_ls_wR_factor_gt 0.1061
_refine_ls_wR_factor_ref 0.1110
_reflns_number_gt 7196
_reflns_number_total 8358
_reflns_threshold_expression >2sigma(I)
_cod_data_source_file om010868d.cif
_cod_data_source_block '[(dppp)Pt(OH)2(Li)(THF)]2[OTf]2'
_cod_depositor_comments
;
The following automatic conversions were performed:

'_symmetry_cell_setting' value 'Triclinic' changed to 'triclinic'
according to /home/saulius/struct/CIF-dictionaries/cif_core.dic
dictionary named 'cif_core.dic' version 2.4.1 from 2010-06-29.

Automatic conversion script
Id: cif_fix_values 1715 2011-07-08 13:25:40Z adriana 
;
_cod_original_cell_volume 1924.0(7)
_cod_original_sg_symbol_H-M P-1
_cod_database_code 4076654

loop_
_symmetry_equiv_pos_as_xyz
'x, y, z'
'-x, -y, -z'

loop_
_atom_site_label
_atom_site_type_symbol
_atom_site_fract_x
_atom_site_fract_y
_atom_site_fract_z
_atom_site_U_iso_or_equiv
_atom_site_adp_type
_atom_site_occupancy
_atom_site_symmetry_multiplicity
_atom_site_calc_flag
_atom_site_refinement_flags
_atom_site_disorder_assembly
_atom_site_disorder_group
Pt1 Pt 0.882642(19) 0.469742(16) 0.291565(11) 0.03473(8) Uani 1 1 d D . .
S1 S 0.2566(4) 0.2165(3) -0.1644(3) 0.0463(7) Uani 0.50 1 d PD A 4
P1 P 0.93278(15) 0.47233(12) 0.16546(9) 0.0359(3) Uani 1 1 d . . .
F1 F -0.0291(12) 0.1014(11) -0.2338(10) 0.124(6) Uani 0.50 1 d PD A 4
O1 O 1.1001(4) 0.5438(4) 0.3783(3) 0.0418(9) Uani 1 1 d D . .
C1 C 0.8058(6) 0.4898(5) 0.0709(4) 0.0427(12) Uani 1 1 d . . .
H1A H 0.8156 0.5663 0.0909 0.051 Uiso 1 1 calc R . .
H1B H 0.8365 0.4825 0.0176 0.051 Uiso 1 1 calc R . .
Li1 Li 1.0746(11) 0.5901(9) 0.4895(7) 0.047(2) Uani 1 1 d . . .
H1 H 1.150(7) 0.571(6) 0.364(5) 0.06(3) Uiso 1 1 d D . .
O5" O 0.016(2) 0.121(2) -0.2791(13) 0.125(7) Uani 0.50 1 d P A 3
P2 P 0.63943(15) 0.38614(12) 0.21027(9) 0.0382(3) Uani 1 1 d . . .
F2 F 0.0842(14) 0.0127(9) -0.2768(9) 0.137(6) Uani 0.50 1 d PD A 4
O2 O 0.8629(4) 0.4729(4) 0.4179(2) 0.0413(8) Uani 1 1 d D . .
C2 C 0.6425(6) 0.4080(5) 0.0379(4) 0.0473(13) Uani 1 1 d . . .
H2A H 0.6329 0.3312 0.0240 0.057 Uiso 1 1 calc R . .
H2B H 0.5861 0.4154 -0.0203 0.057 Uiso 1 1 calc R . .
H2 H 0.807(8) 0.480(8) 0.422(5) 0.10(4) Uiso 1 1 d D . .
F3 F 0.1068(14) 0.0469(9) -0.1412(9) 0.254(7) Uani 1 1 d D . .
O3 O 1.0806(6) 0.7355(4) 0.5256(4) 0.0735(14) Uani 1 1 d . . .
C3 C 0.5747(6) 0.4268(5) 0.1093(4) 0.0445(12) Uani 1 1 d . . .
H3A H 0.4658 0.3841 0.0788 0.053 Uiso 1 1 calc R . .
H3B H 0.5982 0.5066 0.1303 0.053 Uiso 1 1 calc R . .
O4 O 0.2352(10) 0.2613(9) -0.0818(5) 0.157(4) Uani 1 1 d D . .
C4 C 0.9542(6) 0.3500(4) 0.1175(3) 0.0390(11) Uani 1 1 d . . .
O5 O 0.2520(11) 0.2747(7) -0.2284(6) 0.151(4) Uani 1 1 d D . .
C5 C 1.0094(9) 0.3008(6) 0.1785(5) 0.0608(17) Uani 1 1 d . . .
H5 H 1.0258 0.3267 0.2422 0.073 Uiso 1 1 calc R . .
O6 O 0.3740(6) 0.1780(6) -0.1308(6) 0.129(3) Uani 1 1 d D . .
C6 C 1.0405(9) 0.2143(6) 0.1467(5) 0.0700(19) Uani 1 1 d . . .
H6 H 1.0786 0.1813 0.1890 0.084 Uiso 1 1 calc R . .
O7 O 1.4365(13) 0.7930(9) 0.4756(11) 0.191(5) Uani 1 1 d D . .
C7 C 1.0176(8) 0.1756(6) 0.0563(5) 0.0636(17) Uani 1 1 d . . .
H7 H 1.0401 0.1164 0.0355 0.076 Uiso 1 1 calc R . .
C8 C 0.9615(8) 0.2227(6) -0.0055(5) 0.0659(18) Uani 1 1 d . . .
H8 H 0.9450 0.1955 -0.0690 0.079 Uiso 1 1 calc R . .
C9 C 0.9288(7) 0.3101(5) 0.0243(4) 0.0527(14) Uani 1 1 d . . .
H9 H 0.8895 0.3420 -0.0185 0.063 Uiso 1 1 calc R . .
C10 C 1.1098(6) 0.5895(5) 0.1902(3) 0.0413(11) Uani 1 1 d . . .
C11 C 1.1220(7) 0.6975(5) 0.2201(4) 0.0519(14) Uani 1 1 d . . .
H11 H 1.0415 0.7082 0.2286 0.062 Uiso 1 1 calc R . .
C12 C 1.2525(8) 0.7879(6) 0.2368(5) 0.0633(17) Uani 1 1 d . . .
H12 H 1.2608 0.8610 0.2557 0.076 Uiso 1 1 calc R . .
C13 C 1.3697(8) 0.7730(6) 0.2264(5) 0.0634(17) Uani 1 1 d . . .
H13 H 1.4592 0.8358 0.2387 0.076 Uiso 1 1 calc R . .
C14 C 1.3585(7) 0.6675(6) 0.1983(4) 0.0582(16) Uani 1 1 d . . .
H14 H 1.4404 0.6581 0.1910 0.070 Uiso 1 1 calc R . .
C15 C 1.2297(6) 0.5751(5) 0.1804(4) 0.0453(12) Uani 1 1 d . . .
H15 H 1.2232 0.5025 0.1616 0.054 Uiso 1 1 calc R . .
C16 C 0.5626(6) 0.2358(5) 0.1690(4) 0.0465(12) Uani 1 1 d . . .
C17 C 0.6393(9) 0.1839(7) 0.2099(7) 0.093(3) Uani 1 1 d . . .
H17 H 0.7317 0.2271 0.2606 0.111 Uiso 1 1 calc R . .
C18 C 0.5850(11) 0.0689(8) 0.1788(9) 0.115(4) Uani 1 1 d . . .
H18 H 0.6417 0.0344 0.2070 0.138 Uiso 1 1 calc R . .
C19 C 0.4529(11) 0.0065(7) 0.1092(7) 0.087(2) Uani 1 1 d . . .
H19 H 0.4142 -0.0723 0.0900 0.105 Uiso 1 1 calc R . .
C20 C 0.3752(10) 0.0545(7) 0.0668(6) 0.090(3) Uani 1 1 d . . .
H20 H 0.2836 0.0098 0.0157 0.108 Uiso 1 1 calc R . .
C21 C 0.4280(9) 0.1708(7) 0.0971(6) 0.082(3) Uani 1 1 d . . .
H21 H 0.3707 0.2042 0.0679 0.099 Uiso 1 1 calc R . .
C22 C 0.5398(6) 0.4194(5) 0.2795(4) 0.0478(13) Uani 1 1 d . . .
C23 C 0.5685(9) 0.5286(7) 0.3138(5) 0.0677(19) Uani 1 1 d . . .
H23 H 0.6381 0.5845 0.3005 0.081 Uiso 1 1 calc R . .
C24 C 0.4973(11) 0.5579(9) 0.3675(6) 0.086(3) Uani 1 1 d . . .
H24 H 0.5192 0.6338 0.3916 0.103 Uiso 1 1 calc R . .
C25 C 0.3977(10) 0.4801(11) 0.3858(6) 0.097(3) Uani 1 1 d . . .
H25 H 0.3475 0.5007 0.4216 0.116 Uiso 1 1 calc R . .
C26 C 0.3677(11) 0.3711(11) 0.3533(7) 0.115(4) Uani 1 1 d . . .
H26 H 0.2976 0.3165 0.3673 0.137 Uiso 1 1 calc R . .
C27 C 0.4383(10) 0.3395(9) 0.3000(6) 0.091(3) Uani 1 1 d . . .
H27 H 0.4173 0.2634 0.2777 0.110 Uiso 1 1 calc R . .
C28 C 1.0541(18) 0.7889(10) 0.4575(9) 0.140(6) Uani 1 1 d . . .
H28A H 1.1485 0.8358 0.4540 0.168 Uiso 1 1 calc R . .
H28B H 0.9882 0.7326 0.3959 0.168 Uiso 1 1 calc R . .
C29 C 0.988(3) 0.8542(15) 0.4839(10) 0.204(10) Uani 1 1 d . . .
H29A H 0.9149 0.8549 0.4286 0.245 Uiso 1 1 calc R . .
H29B H 1.0629 0.9316 0.5197 0.245 Uiso 1 1 calc R . .
C30 C 0.9126(15) 0.8032(13) 0.5419(9) 0.138(5) Uani 1 1 d . . .
H30A H 0.9097 0.8600 0.5890 0.166 Uiso 1 1 calc R . .
H30B H 0.8105 0.7455 0.5035 0.166 Uiso 1 1 calc R . .
C31 C 1.0066(11) 0.7547(8) 0.5849(6) 0.086(3) Uani 1 1 d . . .
H31A H 1.0795 0.8063 0.6471 0.103 Uiso 1 1 calc R . .
H31B H 0.9458 0.6839 0.5917 0.103 Uiso 1 1 calc R . .
C32 C 0.0916(12) 0.0884(10) -0.2097(7) 0.056(3) Uani 0.50 1 d PD A 4
C33 C 1.432(2) 0.845(3) 0.5681(16) 0.16(3) Uani 0.34(6) 1 d PD B 2
H33C H 1.3885 0.8986 0.5631 0.191 Uiso 0.34(6) 1 calc PR B 2
H33D H 1.3758 0.7881 0.5911 0.191 Uiso 0.34(6) 1 calc PR B 2
C34 C 1.5961(16) 0.9042(13) 0.6295(10) 0.173(8) Uani 1 1 d D . .
H34A H 1.5769 0.9605 0.6658 0.208 Uiso 1 1 calc R B 1
H34B H 1.6653 0.8858 0.6730 0.208 Uiso 1 1 calc R B 1
C35 C 1.6568(13) 0.9454(10) 0.5684(10) 0.131(4) Uani 1 1 d D B .
H35A H 1.6570 1.0185 0.5701 0.157 Uiso 1 1 calc R . .
H35B H 1.7602 0.9555 0.5869 0.157 Uiso 1 1 calc R . .
C36 C 1.5722(13) 0.8702(11) 0.4796(9) 0.134(5) Uani 1 1 d D B .
H36A H 1.6272 0.8304 0.4612 0.160 Uiso 1 1 calc R . .
H36B H 1.5535 0.9108 0.4354 0.160 Uiso 1 1 calc R . .
S1' S 0.1889(6) 0.1764(5) -0.2386(5) 0.0991(16) Uani 0.50 1 d P A 3
O5' O 0.2461(19) 0.126(3) -0.2957(11) 0.227(16) Uani 0.50 1 d P A 3
C32' C 0.223(3) 0.142(4) -0.144(3) 0.22(2) Uani 0.50 1 d P A 3
C33' C 1.457(3) 0.804(3) 0.5732(14) 0.35(4) Uani 0.66(6) 1 d PD B 1
H33A H 1.3736 0.8117 0.5855 0.416 Uiso 0.66(6) 1 calc PR B 1
H33B H 1.4634 0.7379 0.5877 0.416 Uiso 0.66(6) 1 calc PR B 1

loop_
_atom_site_aniso_label
_atom_site_aniso_U_11
_atom_site_aniso_U_22
_atom_site_aniso_U_33
_atom_site_aniso_U_23
_atom_site_aniso_U_13
_atom_site_aniso_U_12
Pt1 0.03248(11) 0.05179(14) 0.02413(11) 0.01659(8) 0.01068(8) 0.02101(9)
S1 0.0450(16) 0.0371(15) 0.0497(18) 0.0200(13) 0.0133(15) 0.0116(13)
P1 0.0384(7) 0.0474(8) 0.0246(6) 0.0156(5) 0.0122(5) 0.0196(6)
F1 0.055(6) 0.096(9) 0.159(14) -0.022(9) -0.008(7) 0.038(6)
O1 0.0314(18) 0.065(3) 0.0280(18) 0.0179(17) 0.0110(15) 0.0187(18)
C1 0.046(3) 0.054(3) 0.029(2) 0.020(2) 0.012(2) 0.022(3)
Li1 0.053(5) 0.060(6) 0.040(5) 0.023(4) 0.021(4) 0.031(5)
O5" 0.103(13) 0.21(2) 0.114(13) 0.079(13) 0.041(10) 0.106(14)
P2 0.0338(6) 0.0507(8) 0.0311(6) 0.0161(6) 0.0107(5) 0.0195(6)
F2 0.113(9) 0.076(7) 0.151(12) -0.060(7) 0.035(8) 0.027(6)
O2 0.0357(19) 0.066(3) 0.0270(18) 0.0192(17) 0.0137(15) 0.0245(19)
C2 0.049(3) 0.061(4) 0.027(3) 0.015(2) 0.007(2) 0.025(3)
F3 0.281(13) 0.166(9) 0.256(13) 0.150(10) 0.077(11) 0.016(9)
O3 0.091(4) 0.069(3) 0.091(4) 0.034(3) 0.051(3) 0.050(3)
C3 0.039(3) 0.056(3) 0.035(3) 0.017(2) 0.007(2) 0.023(3)
O4 0.115(6) 0.229(11) 0.098(6) -0.025(6) 0.009(5) 0.107(7)
C4 0.041(3) 0.046(3) 0.034(3) 0.016(2) 0.019(2) 0.019(2)
O5 0.173(9) 0.114(6) 0.162(9) 0.093(6) 0.044(7) 0.048(6)
C5 0.086(5) 0.070(4) 0.045(3) 0.028(3) 0.029(3) 0.046(4)
O6 0.053(3) 0.109(5) 0.179(8) -0.005(5) 0.024(4) 0.027(3)
C6 0.088(5) 0.072(5) 0.068(5) 0.034(4) 0.029(4) 0.048(4)
O7 0.139(9) 0.131(9) 0.255(16) 0.021(9) 0.057(10) 0.045(7)
C7 0.067(4) 0.055(4) 0.069(5) 0.011(3) 0.027(4) 0.030(3)
C8 0.082(5) 0.065(4) 0.046(4) 0.004(3) 0.020(3) 0.038(4)
C9 0.065(4) 0.062(4) 0.039(3) 0.018(3) 0.024(3) 0.033(3)
C10 0.044(3) 0.052(3) 0.025(2) 0.015(2) 0.012(2) 0.018(2)
C11 0.053(3) 0.056(4) 0.038(3) 0.012(3) 0.016(3) 0.018(3)
C12 0.070(5) 0.047(4) 0.049(4) 0.005(3) 0.015(3) 0.013(3)
C13 0.053(4) 0.061(4) 0.049(4) 0.013(3) 0.013(3) 0.005(3)
C14 0.046(3) 0.080(5) 0.037(3) 0.022(3) 0.013(3) 0.016(3)
C15 0.041(3) 0.057(3) 0.033(3) 0.016(2) 0.013(2) 0.017(3)
C16 0.044(3) 0.050(3) 0.044(3) 0.019(3) 0.017(2) 0.018(3)
C17 0.067(5) 0.060(5) 0.119(7) 0.045(5) -0.001(5) 0.015(4)
C18 0.082(6) 0.064(6) 0.178(12) 0.058(7) 0.017(7) 0.027(5)
C19 0.101(7) 0.053(5) 0.093(6) 0.026(4) 0.036(5) 0.019(5)
C20 0.078(5) 0.065(5) 0.076(6) 0.014(4) -0.008(4) 0.009(4)
C21 0.066(5) 0.054(4) 0.090(6) 0.020(4) -0.006(4) 0.017(4)
C22 0.038(3) 0.071(4) 0.039(3) 0.018(3) 0.012(2) 0.031(3)
C23 0.091(5) 0.091(5) 0.055(4) 0.035(4) 0.035(4) 0.065(5)
C24 0.119(7) 0.126(8) 0.060(5) 0.035(5) 0.043(5) 0.093(7)
C25 0.085(6) 0.187(11) 0.054(4) 0.028(6) 0.034(4) 0.097(7)
C26 0.082(6) 0.143(10) 0.107(8) 0.011(7) 0.070(6) 0.024(6)
C27 0.071(5) 0.105(7) 0.084(6) 0.005(5) 0.052(5) 0.020(5)
C28 0.264(17) 0.118(9) 0.162(11) 0.105(9) 0.153(12) 0.134(11)
C29 0.43(3) 0.193(16) 0.113(11) 0.087(11) 0.116(16) 0.24(2)
C30 0.141(10) 0.208(15) 0.105(9) 0.036(9) 0.029(8) 0.137(11)
C31 0.111(7) 0.109(7) 0.080(6) 0.041(5) 0.052(5) 0.076(6)
C32 0.040(6) 0.039(6) 0.071(9) 0.006(6) 0.006(6) 0.015(5)
C33 0.25(6) 0.27(6) 0.13(4) 0.15(4) 0.12(4) 0.22(6)
C34 0.125(11) 0.154(13) 0.128(12) 0.072(10) -0.007(9) -0.025(9)
C35 0.094(8) 0.092(8) 0.161(13) 0.016(8) 0.032(8) 0.019(6)
C36 0.083(7) 0.099(9) 0.164(13) 0.013(8) 0.010(8) 0.026(7)
S1' 0.088(3) 0.117(4) 0.129(5) 0.069(4) 0.055(4) 0.059(3)
O5' 0.094(12) 0.48(5) 0.062(9) -0.014(16) 0.010(8) 0.14(2)
C32' 0.072(17) 0.22(4) 0.21(4) -0.04(3) -0.07(2) 0.05(2)
C33' 0.13(2) 0.46(6) 0.22(4) 0.28(4) -0.07(2) -0.08(3)

loop_
_atom_type_symbol
_atom_type_description
_atom_type_scat_dispersion_real
_atom_type_scat_dispersion_imag
_atom_type_scat_source
C C 0.0033 0.0016 'International Tables Vol C Tables 4.2.6.8 and 6.1.1.4'
H H 0.0000 0.0000 'International Tables Vol C Tables 4.2.6.8 and 6.1.1.4'
F F 0.0171 0.0103 'International Tables Vol C Tables 4.2.6.8 and 6.1.1.4'
Li Li -0.0003 0.0001 'International Tables Vol C Tables 4.2.6.8 and 6.1.1.4'
O O 0.0106 0.0060 'International Tables Vol C Tables 4.2.6.8 and 6.1.1.4'
P P 0.1023 0.0942 'International Tables Vol C Tables 4.2.6.8 and 6.1.1.4'
Pt Pt -1.7033 8.3905 'International Tables Vol C Tables 4.2.6.8 and 6.1.1.4'
S S 0.1246 0.1234 'International Tables Vol C Tables 4.2.6.8 and 6.1.1.4'

loop_
_geom_angle_atom_site_label_1
_geom_angle_atom_site_label_2
_geom_angle_atom_site_label_3
_geom_angle
_geom_angle_site_symmetry_1
_geom_angle_site_symmetry_3
O1 Pt1 O2 79.48(16) . .
O1 Pt1 P1 93.65(12) . .
O2 Pt1 P1 173.01(11) . .
O1 Pt1 P2 173.72(11) . .
O2 Pt1 P2 94.28(12) . .
P1 Pt1 P2 92.57(5) . .
O5 S1 O4 115.9(6) . .
O5 S1 O6 124.3(5) . .
O4 S1 O6 105.1(5) . .
O5 S1 C32 109.4(6) . .
O4 S1 C32 96.2(6) . .
O6 S1 C32 101.4(4) . .
C1 P1 C4 107.5(3) . .
C1 P1 C10 102.4(2) . .
C4 P1 C10 104.3(2) . .
C1 P1 Pt1 117.26(19) . .
C4 P1 Pt1 112.47(16) . .
C10 P1 Pt1 111.73(16) . .
Li1 O1 Pt1 97.5(3) . .
C2 C1 P1 115.6(4) . .
O1 Li1 O2 115.2(5) . 2_766
O1 Li1 O3 118.3(5) . .
O2 Li1 O3 119.9(5) 2_766 .
O1 Li1 O2 84.2(4) . .
O2 Li1 O2 100.1(5) 2_766 .
O3 Li1 O2 110.2(5) . .
O1 Li1 Li1 103.9(6) . 2_766
O2 Li1 Li1 52.0(3) 2_766 2_766
O3 Li1 Li1 130.8(7) . 2_766
O2 Li1 Li1 48.1(4) . 2_766
C16 P2 C3 106.0(3) . .
C16 P2 C22 106.3(3) . .
C3 P2 C22 102.6(2) . .
C16 P2 Pt1 113.52(19) . .
C3 P2 Pt1 116.16(19) . .
C22 P2 Pt1 111.32(19) . .
Li1 O2 Li1 79.9(5) 2_766 .
Li1 O2 Pt1 133.5(4) 2_766 .
Li1 O2 Pt1 92.4(3) . .
C1 C2 C3 113.0(5) . .
C32 F3 C32' 56.1(16) . .
C31 O3 C28 107.6(6) . .
C31 O3 Li1 118.3(6) . .
C28 O3 Li1 119.7(6) . .
C2 C3 P2 113.9(4) . .
S1 O4 C32' 40(2) . .
C5 C4 C9 119.2(5) . .
C5 C4 P1 117.8(4) . .
C9 C4 P1 122.7(4) . .
S1' O5 S1 48.9(4) . .
C6 C5 C4 120.0(6) . .
C32' O6 S1 44(2) . .
C32' O6 S1' 48(2) . .
S1 O6 S1' 27.5(3) . .
C7 C6 C5 121.2(6) . .
C36 O7 C33' 104.8(13) . .
C36 O7 C33 102.4(14) . .
C33' O7 C33 27(2) . .
C6 C7 C8 119.7(6) . .
C7 C8 C9 120.6(6) . .
C4 C9 C8 119.4(6) . .
C15 C10 C11 119.8(5) . .
C15 C10 P1 122.6(4) . .
C11 C10 P1 117.6(4) . .
C12 C11 C10 119.2(6) . .
C13 C12 C11 120.6(7) . .
C12 C13 C14 120.2(6) . .
C13 C14 C15 120.9(6) . .
C14 C15 C10 119.2(6) . .
C17 C16 C21 117.9(7) . .
C17 C16 P2 119.8(5) . .
C21 C16 P2 122.3(5) . .
C16 C17 C18 121.3(8) . .
C19 C18 C17 120.1(9) . .
C20 C19 C18 120.3(8) . .
C19 C20 C21 120.5(8) . .
C16 C21 C20 119.8(7) . .
C23 C22 C27 118.6(6) . .
C23 C22 P2 118.6(5) . .
C27 C22 P2 122.8(6) . .
C24 C23 C22 120.7(8) . .
C25 C24 C23 120.4(9) . .
C24 C25 C26 120.3(7) . .
C25 C26 C27 120.6(10) . .
C22 C27 C26 119.4(10) . .
C29 C28 O3 107.7(9) . .
C28 C29 C30 106.2(11) . .
C31 C30 C29 102.4(10) . .
O3 C31 C30 107.0(8) . .
F2 C32 F1 109.9(10) . .
F2 C32 F3 102.8(10) . .
F1 C32 F3 112.4(12) . .
F2 C32 S1 115.0(10) . .
F1 C32 S1 113.3(9) . .
F3 C32 S1 102.7(8) . .
C34 C33 O7 100.7(15) . .
C35 C34 C33' 107.2(14) . .
C35 C34 C33 101.1(13) . .
C33' C34 C33 28(2) . .
C36 C35 C34 108.7(10) . .
C35 C36 O7 110.7(11) . .
O5 S1' O5' 103.7(15) . .
O5 S1' O5" 117.4(10) . .
O5' S1' O5" 112.1(12) . .
O5 S1' C32' 115.8(16) . .
O5' S1' C32' 107.1(18) . .
O5" S1' C32' 100.6(14) . .
O5 S1' O6 94.1(6) . .
O5' S1' O6 80.6(8) . .
O5" S1' O6 140.0(8) . .
C32' S1' O6 40.5(12) . .
O6 C32' F3 137(4) . .
O6 C32' S1' 91(3) . .
F3 C32' S1' 117.3(16) . .
O6 C32' O4 98(2) . .
F3 C32' O4 111(3) . .
S1' C32' O4 91(3) . .
C34 C33' O7 106.4(15) . .

loop_
_geom_bond_atom_site_label_1
_geom_bond_atom_site_label_2
_geom_bond_distance
_geom_bond_site_symmetry_2
Pt1 O1 2.039(4) .
Pt1 O2 2.070(4) .
Pt1 P1 2.2157(13) .
Pt1 P2 2.2267(14) .
S1 O5 1.400(7) .
S1 O4 1.456(8) .
S1 O6 1.510(7) .
S1 C32 1.788(12) .
P1 C1 1.820(5) .
P1 C4 1.822(5) .
P1 C10 1.831(6) .
F1 C32 1.304(12) .
O1 Li1 1.890(10) .
C1 C2 1.530(8) .
Li1 O2 1.912(10) 2_766
Li1 O3 1.932(11) .
Li1 O2 2.025(11) .
Li1 Li1 2.53(2) 2_766
O5" S1' 1.564(19) .
P2 C16 1.812(6) .
P2 C3 1.823(5) .
P2 C22 1.825(6) .
F2 C32 1.303(12) .
O2 Li1 1.912(10) 2_766
C2 C3 1.532(8) .
F3 C32 1.313(12) .
F3 C32' 1.44(5) .
O3 C31 1.428(9) .
O3 C28 1.428(11) .
O4 C32' 1.68(4) .
C4 C5 1.387(8) .
C4 C9 1.390(8) .
O5 S1' 1.214(9) .
C5 C6 1.383(10) .
O6 C32' 1.42(3) .
O6 S1' 2.185(9) .
C6 C7 1.354(10) .
O7 C36 1.406(15) .
O7 C33' 1.47(2) .
O7 C33 1.54(2) .
C7 C8 1.377(10) .
C8 C9 1.394(9) .
C10 C15 1.390(8) .
C10 C11 1.408(8) .
C11 C12 1.383(9) .
C12 C13 1.368(11) .
C13 C14 1.376(10) .
C14 C15 1.381(9) .
C16 C17 1.363(9) .
C16 C21 1.375(10) .
C17 C18 1.390(12) .
C18 C19 1.340(13) .
C19 C20 1.336(12) .
C20 C21 1.407(12) .
C22 C23 1.373(10) .
C22 C27 1.383(11) .
C23 C24 1.381(10) .
C24 C25 1.335(14) .
C25 C26 1.363(15) .
C26 C27 1.382(12) .
C28 C29 1.392(17) .
C29 C30 1.48(2) .
C30 C31 1.461(12) .
C33 C34 1.52(2) .
C34 C35 1.397(17) .
C34 C33' 1.47(2) .
C35 C36 1.388(16) .
S1' O5' 1.429(19) .
S1' C32' 1.64(5) .
